data_1577102
loop_
_publ_author_name
'Passargus, Max'
'Nieuwland, Celine'
'Arrowsmith, Merle'
'Bickelhaupt, F. Matthias'
'Braunschweig, Holger'

_publ_section_title
;
 Cooperative reactivity of halomethanes and -silanes at an A-frame
 complex: transannular addition <i>versus</i> bridging tetrylenes.
;
_journal_issue 21
_journal_name_full 'Chemical science'
_journal_page_first 10547
_journal_page_last 10558
_journal_paper_doi 10.1039/d6sc00337k
_journal_volume 17
_journal_year 2026
_chemical_formula_moiety 'C10 H28 Cl4 P4 Pt2 Si, 0.5(C6 H6)'
_chemical_formula_sum 'C13 H31 Cl4 P4 Pt2 Si'
_chemical_formula_weight 871.33
_chemical_properties_physical 'Air-sensitive,Moisture-sensitive,Heat-sensitive,Oxygen-sensitive,decompose in vacuum'
_space_group_crystal_system monoclinic
_space_group_IT_number 14
_space_group_name_Hall '-P 2ybc'
_space_group_name_H-M_alt 'P 1 21/c 1'
_atom_sites_solution_hydrogens geom
_atom_sites_solution_primary dual
_atom_sites_solution_secondary difmap
_audit_creation_date 2024-09-30
_audit_creation_method 'CIF-fill 1.5e (K.Radacki, 2005-23)'
_audit_update_record
;
2025-11-26 deposited with the CCDC.	2026-04-06 downloaded from the CCDC.
;
_cell_angle_alpha 90
_cell_angle_beta 103.351(9)
_cell_angle_gamma 90
_cell_formula_units_Z 4
_cell_length_a 16.205(3)
_cell_length_b 12.4401(17)
_cell_length_c 12.880(3)
_cell_measurement_reflns_used 886
_cell_measurement_temperature 100(2)
_cell_measurement_theta_max 22.39
_cell_measurement_theta_min 2.63
_cell_volume 2526.3(8)
_computing_cell_refinement 'Saint+ ver. 8.40B (Bruker AXS)'
_computing_data_collection 'BIS 6.2.14 / APEX4 ver. 2021.10 (Bruker AXS)'
_computing_data_reduction 'Saint+ ver. 8.40B (Bruker AXS)'
_computing_molecular_graphics 'ShelXLe (Huebschle et all, 2011)'
_computing_publication_material 'SHELXL-2018/3 (Sheldrick, 2018)'
_computing_structure_refinement 'SHELXL-2018/3 (Sheldrick, 2018)'
_computing_structure_solution 'SHELXT 2014/5 (Sheldrick, 2014)''
_diffrn_ambient_environment N~2~
_diffrn_ambient_temperature 100(2)
_diffrn_detector CPA
_diffrn_detector_area_resol_mean 7.5
_diffrn_detector_type 'Photon II'
_diffrn_measured_fraction_theta_full 1.000
_diffrn_measured_fraction_theta_max 1.000
_diffrn_measurement_device 'four-circle diffractometer'
_diffrn_measurement_device_type 'Bruker D8-Quest'
_diffrn_measurement_method '\f and \w scans'
_diffrn_orient_matrix_type
;
 Sparks R.A., Computational Crystallography p1-18 (Clarendon Press, 1982)
;
_diffrn_orient_matrix_UB_11 -0.0727140
_diffrn_orient_matrix_UB_12 0.0133883
_diffrn_orient_matrix_UB_13 -0.0365933
_diffrn_orient_matrix_UB_21 -0.0323342
_diffrn_orient_matrix_UB_22 -0.0423622
_diffrn_orient_matrix_UB_23 0.0401652
_diffrn_orient_matrix_UB_31 -0.0059146
_diffrn_orient_matrix_UB_32 0.0669926
_diffrn_orient_matrix_UB_33 0.0327111
_diffrn_radiation_monochromator 'multi-layer mirror'
_diffrn_radiation_probe x-ray
_diffrn_radiation_type MoK\a
_diffrn_radiation_wavelength 0.71073
_diffrn_radiation_xray_symbol K-L~2,3~
_diffrn_reflns_av_R_equivalents 0.0724
_diffrn_reflns_av_unetI/netI 0.0272
_diffrn_reflns_Laue_measured_fraction_full 1.000
_diffrn_reflns_Laue_measured_fraction_max 1.000
_diffrn_reflns_limit_h_max 20
_diffrn_reflns_limit_h_min -20
_diffrn_reflns_limit_k_max 15
_diffrn_reflns_limit_k_min -15
_diffrn_reflns_limit_l_max 15
_diffrn_reflns_limit_l_min -15
_diffrn_reflns_number 68532
_diffrn_reflns_point_group_measured_fraction_full 1.000
_diffrn_reflns_point_group_measured_fraction_max 1.000
_diffrn_reflns_theta_full 26.000
_diffrn_reflns_theta_max 26.022
_diffrn_reflns_theta_min 2.085
_diffrn_source 'micro-focus sealed X-ray tube'
_diffrn_source_type 'Incoatec ImS 2.0'
_diffrn_standards_number 0
_exptl_absorpt_coefficient_mu 11.785
_exptl_absorpt_correction_T_max 0.7465
_exptl_absorpt_correction_T_min 0.5235
_exptl_absorpt_correction_type multi-scan
_exptl_absorpt_process_details 'SADABS 2016/2 (Bruker AXS)'
_exptl_crystal_colour green
_exptl_crystal_density_diffrn 2.291
_exptl_crystal_description block
_exptl_crystal_F_000 1628
_exptl_crystal_preparation
;
 Crystals were grown at room temperature \%C from saturated solution in 
 benzene pentane. For data collection the crystal was immersed in a film of 
 perfluoropolyether oil, mounted on a polyimide loop and transferred to 
 stream of cold nitrogen (Oxford Cryostream 800).
;
_exptl_crystal_recrystallization_method 'Re-crystallisation from solvent: DCM/Pentane'
_exptl_crystal_size_max 0.113
_exptl_crystal_size_mid 0.104
_exptl_crystal_size_min 0.066
_refine_diff_density_max 6.522
_refine_diff_density_min -1.657
_refine_diff_density_rms 0.197
_refine_ls_extinction_method none
_refine_ls_goodness_of_fit_ref 1.077
_refine_ls_hydrogen_treatment constr
_refine_ls_matrix_type full
_refine_ls_number_parameters 226
_refine_ls_number_reflns 4976
_refine_ls_number_restraints 0
_refine_ls_restrained_S_all 1.077
_refine_ls_R_factor_all 0.0318
_refine_ls_R_factor_gt 0.0294
_refine_ls_shift/su_max 0.001
_refine_ls_shift/su_mean 0.000
_refine_ls_structure_factor_coef Fsqd
_refine_ls_weighting_details
;
 w=1/[\s^2^(Fo^2^)+(0.0308P)^2^+24.8312P] where P=(Fo^2^+2Fc^2^)/3
;
_refine_ls_weighting_scheme calc
_refine_ls_wR_factor_gt 0.0736
_refine_ls_wR_factor_ref 0.0752
_reflns_Friedel_coverage 0.000
_reflns_number_gt 4670
_reflns_number_total 4976
_reflns_threshold_expression 'I > 2\s(I)'
_cod_data_source_file d6sc00337k2.cif
_cod_data_source_block final_a_CCDC3
_cod_depositor_comments 'Adding full bibliography for 1577098--1577108.cif.'
_cod_original_sg_symbol_H-M 'P 21/c'
_cod_database_code 1577102
_shelx_shelxl_version_number 2018/3
_shelx_space_group_comment
;
 The symmetry employed for this shelxl refinement is uniquely defined by the 
 following loop, which should always be used as a source of symmetry 
 information in preference to the above space-group names. They are only 
 intended as comments.
;
_exptl_absorpt_special_details
;
 Incident beam scaling, empirical absorption correction using spherical 
 harmonics, and outlier rejection was employed as implemented in SADABS. 
 Additional spherical absorption correction with mu*r value set to 0.2 was 
 applied.
;
_shelx_estimated_absorpt_t_min 0.349
_shelx_estimated_absorpt_t_max 0.510

loop_
_space_group_symop_operation_xyz
'x, y, z'
'-x, y+1/2, -z+1/2'
'-x, -y, -z'
'x, -y-1/2, z-1/2'

loop_
_atom_site_label
_atom_site_type_symbol
_atom_site_fract_x
_atom_site_fract_y
_atom_site_fract_z
_atom_site_U_iso_or_equiv
_atom_site_adp_type
_atom_site_occupancy
_atom_site_site_symmetry_order
_atom_site_calc_flag
_atom_site_refinement_flags_posn
_atom_site_refinement_flags_adp
_atom_site_refinement_flags_occupancy
_atom_site_disorder_assembly
_atom_site_disorder_group
Pt2_1 Pt 0.67922(2) 0.56915(2) 0.50272(2) 0.01516(8) Uani 1 1 d . . . . .
Cl4_1 Cl 0.62767(12) 0.69562(13) 0.35780(13) 0.0288(4) Uani 1 1 d . . . . .
Pt1_1 Pt 0.84390(2) 0.38978(2) 0.62863(2) 0.01437(8) Uani 1 1 d . . . . .
Si1_1 Si 0.71751(10) 0.45723(14) 0.64325(13) 0.0154(3) Uani 1 1 d . . . . .
Cl1_1 Cl 0.97954(10) 0.30924(14) 0.61788(14) 0.0274(4) Uani 1 1 d . . . . .
Cl2_1 Cl 0.71565(10) 0.52859(13) 0.79296(12) 0.0226(3) Uani 1 1 d . . . . .
Cl3_1 Cl 0.62516(10) 0.33909(12) 0.65780(12) 0.0205(3) Uani 1 1 d . . . . .
P1_1 P 0.77547(10) 0.26877(13) 0.50279(12) 0.0158(3) Uani 1 1 d . . . . .
P2_1 P 0.62485(10) 0.42735(13) 0.39470(12) 0.0160(3) Uani 1 1 d . . . . .
P3_1 P 0.77397(10) 0.69720(13) 0.58757(13) 0.0168(3) Uani 1 1 d . . . . .
P4_1 P 0.91216(10) 0.53561(13) 0.71930(13) 0.0172(3) Uani 1 1 d . . . . .
C1_1 C 0.8295(4) 0.2608(6) 0.3940(5) 0.0246(14) Uani 1 1 d . . . . .
H1A_1 H 0.801085 0.207604 0.341657 0.037 Uiso 1 1 calc R U . . .
H1B_1 H 0.888598 0.239283 0.422083 0.037 Uiso 1 1 calc R U . . .
H1C_1 H 0.827872 0.331251 0.359478 0.037 Uiso 1 1 calc R U . . .
C2_1 C 0.7739(5) 0.1313(5) 0.5486(6) 0.0252(14) Uani 1 1 d . . . . .
H2A_1 H 0.749096 0.084660 0.488113 0.038 Uiso 1 1 calc R U . . .
H2B_1 H 0.739689 0.126997 0.602145 0.038 Uiso 1 1 calc R U . . .
H2C_1 H 0.831904 0.107757 0.580468 0.038 Uiso 1 1 calc R U . . .
C3_1 C 0.6651(4) 0.2900(5) 0.4319(5) 0.0182(12) Uani 1 1 d . . . . .
H3A_1 H 0.628881 0.258403 0.476296 0.022 Uiso 1 1 calc R U . . .
H3AB_1 H 0.655369 0.247238 0.365362 0.022 Uiso 1 1 calc R U . . .
C4_1 C 0.6517(4) 0.4469(5) 0.2663(5) 0.0210(13) Uani 1 1 d . . . . .
H4A_1 H 0.630952 0.385667 0.219686 0.032 Uiso 1 1 calc R U . . .
H4B_1 H 0.713390 0.452341 0.276901 0.032 Uiso 1 1 calc R U . . .
H4C_1 H 0.625141 0.513115 0.233325 0.032 Uiso 1 1 calc R U . . .
C5_1 C 0.5106(4) 0.4075(6) 0.3625(6) 0.0253(14) Uani 1 1 d . . . . .
H5A_1 H 0.482412 0.473381 0.330845 0.038 Uiso 1 1 calc R U . . .
H5B_1 H 0.491953 0.390318 0.427776 0.038 Uiso 1 1 calc R U . . .
H5C_1 H 0.495815 0.348133 0.311610 0.038 Uiso 1 1 calc R U . . .
C6_1 C 0.7333(5) 0.8223(6) 0.6275(7) 0.0311(17) Uani 1 1 d . . . . .
H6A_1 H 0.701393 0.860208 0.564118 0.047 Uiso 1 1 calc R U . . .
H6B_1 H 0.780605 0.867307 0.664517 0.047 Uiso 1 1 calc R U . . .
H6C_1 H 0.695731 0.807155 0.675456 0.047 Uiso 1 1 calc R U . . .
C7_1 C 0.8357(5) 0.7383(7) 0.4943(6) 0.0337(18) Uani 1 1 d . . . . .
H7A_1 H 0.797687 0.765754 0.429131 0.051 Uiso 1 1 calc R U . . .
H7B_1 H 0.867399 0.676594 0.476578 0.051 Uiso 1 1 calc R U . . .
H7C_1 H 0.875423 0.795017 0.526440 0.051 Uiso 1 1 calc R U . . .
C8_1 C 0.8547(4) 0.6644(5) 0.7089(5) 0.0191(13) Uani 1 1 d . . . . .
H8A_1 H 0.826823 0.667941 0.769578 0.023 Uiso 1 1 calc R U . . .
H8AB_1 H 0.897623 0.722398 0.719673 0.023 Uiso 1 1 calc R U . . .
C9_1 C 1.0070(4) 0.5716(6) 0.6742(6) 0.0263(15) Uani 1 1 d . . . . .
H9A_1 H 0.991188 0.591216 0.598529 0.039 Uiso 1 1 calc R U . . .
H9B_1 H 1.045842 0.510125 0.683888 0.039 Uiso 1 1 calc R U . . .
H9C_1 H 1.034921 0.632706 0.715956 0.039 Uiso 1 1 calc R U . . .
C10_1 C 0.9508(5) 0.5187(6) 0.8625(5) 0.0248(14) Uani 1 1 d . . . . .
H10A_1 H 0.987750 0.455448 0.876550 0.037 Uiso 1 1 calc R U . . .
H10B_1 H 0.902649 0.508937 0.895596 0.037 Uiso 1 1 calc R U . . .
H10C_1 H 0.982948 0.582692 0.892457 0.037 Uiso 1 1 calc R U . . .
C1_2 C 0.5438(4) 0.9444(6) 0.4367(5) 0.0230(14) Uani 1 1 d . . . . .
H1_2 H 0.574033 0.906234 0.393416 0.028 Uiso 1 1 calc R U . . .
C2_2 C 0.5137(4) 0.8905(6) 0.5150(6) 0.0249(14) Uani 1 1 d . . . . .
H2_2 H 0.523022 0.815445 0.524965 0.030 Uiso 1 1 calc R U . . .
C3_2 C 0.4701(4) 0.9462(5) 0.5783(5) 0.0230(14) Uani 1 1 d . . . . .
H3_2 H 0.449755 0.909534 0.632095 0.028 Uiso 1 1 calc R U . . .

loop_
_atom_site_aniso_label
_atom_site_aniso_U_11
_atom_site_aniso_U_22
_atom_site_aniso_U_33
_atom_site_aniso_U_23
_atom_site_aniso_U_13
_atom_site_aniso_U_12
Pt2_1 0.01843(13) 0.01300(13) 0.01391(12) 0.00059(8) 0.00345(9) 0.00120(8)
Cl4_1 0.0443(10) 0.0181(8) 0.0205(8) 0.0034(6) 0.0002(7) 0.0043(7)
Pt1_1 0.01459(13) 0.01434(13) 0.01376(12) 0.00058(8) 0.00241(9) 0.00170(8)
Si1_1 0.0155(8) 0.0149(8) 0.0158(8) 0.0013(6) 0.0035(6) 0.0001(6)
Cl1_1 0.0184(8) 0.0287(9) 0.0336(9) -0.0004(7) 0.0032(7) 0.0095(6)
Cl2_1 0.0256(8) 0.0262(8) 0.0186(7) -0.0051(6) 0.0103(6) -0.0008(6)
Cl3_1 0.0229(8) 0.0192(7) 0.0211(7) 0.0023(6) 0.0089(6) -0.0030(6)
P1_1 0.0177(8) 0.0153(7) 0.0154(7) 0.0002(6) 0.0058(6) 0.0014(6)
P2_1 0.0174(8) 0.0156(8) 0.0141(7) -0.0017(6) 0.0016(6) 0.0006(6)
P3_1 0.0195(8) 0.0147(7) 0.0163(8) 0.0004(6) 0.0042(6) 0.0016(6)
P4_1 0.0152(7) 0.0180(8) 0.0170(8) 0.0002(6) 0.0009(6) -0.0003(6)
C1_1 0.020(3) 0.035(4) 0.022(3) -0.005(3) 0.010(3) -0.002(3)
C2_1 0.030(4) 0.017(3) 0.030(4) -0.001(3) 0.007(3) 0.004(3)
C3_1 0.019(3) 0.018(3) 0.019(3) -0.003(2) 0.006(2) -0.003(2)
C4_1 0.026(3) 0.020(3) 0.017(3) -0.001(2) 0.005(3) 0.001(3)
C5_1 0.018(3) 0.027(4) 0.031(4) -0.004(3) 0.005(3) 0.001(3)
C6_1 0.026(4) 0.018(3) 0.045(5) -0.011(3) -0.001(3) -0.001(3)
C7_1 0.032(4) 0.046(5) 0.026(4) 0.011(3) 0.013(3) -0.006(3)
C8_1 0.019(3) 0.016(3) 0.021(3) -0.003(2) 0.002(2) -0.002(2)
C9_1 0.021(3) 0.025(4) 0.036(4) 0.000(3) 0.014(3) -0.002(3)
C10_1 0.030(4) 0.024(3) 0.017(3) 0.001(3) -0.004(3) -0.002(3)
C1_2 0.016(3) 0.028(4) 0.024(3) -0.008(3) 0.002(3) -0.001(3)
C2_2 0.024(4) 0.018(3) 0.030(4) 0.002(3) 0.002(3) -0.002(3)
C3_2 0.024(3) 0.025(3) 0.020(3) 0.004(3) 0.005(3) -0.007(3)

loop_
_atom_type_symbol
_atom_type_description
_atom_type_scat_dispersion_real
_atom_type_scat_dispersion_imag
_atom_type_scat_source
C C 0.0033 0.0016 'International Tables Vol C Tables 4.2.6.8 and 6.1.1.4'
H H 0.0000 0.0000 'International Tables Vol C Tables 4.2.6.8 and 6.1.1.4'
Si Si 0.0817 0.0704 'International Tables Vol C Tables 4.2.6.8 and 6.1.1.4'
P P 0.1023 0.0942 'International Tables Vol C Tables 4.2.6.8 and 6.1.1.4'
Cl Cl 0.1484 0.1585 'International Tables Vol C Tables 4.2.6.8 and 6.1.1.4'
Pt Pt -1.7033 8.3905 'International Tables Vol C Tables 4.2.6.8 and 6.1.1.4'

loop_
_geom_angle_atom_site_label_1
_geom_angle_atom_site_label_2
_geom_angle_atom_site_label_3
_geom_angle
_geom_angle_site_symmetry_1
_geom_angle_site_symmetry_3
_geom_angle_publ_flag
Si1_1 Pt2_1 P2_1 90.46(6) . . ?
Si1_1 Pt2_1 P3_1 90.94(6) . . ?
P2_1 Pt2_1 P3_1 160.02(6) . . ?
Si1_1 Pt2_1 Cl4_1 174.92(6) . . ?
P2_1 Pt2_1 Cl4_1 90.93(6) . . ?
P3_1 Pt2_1 Cl4_1 89.43(6) . . ?
Si1_1 Pt1_1 P4_1 90.21(6) . . ?
Si1_1 Pt1_1 P1_1 90.17(6) . . ?
P4_1 Pt1_1 P1_1 166.32(6) . . ?
Si1_1 Pt1_1 Cl1_1 177.24(6) . . ?
P4_1 Pt1_1 Cl1_1 91.07(6) . . ?
P1_1 Pt1_1 Cl1_1 89.16(6) . . ?
Cl2_1 Si1_1 Cl3_1 92.90(9) . . ?
Cl2_1 Si1_1 Pt2_1 114.26(9) . . ?
Cl3_1 Si1_1 Pt2_1 115.26(9) . . ?
Cl2_1 Si1_1 Pt1_1 115.64(9) . . ?
Cl3_1 Si1_1 Pt1_1 114.73(9) . . ?
Pt2_1 Si1_1 Pt1_1 104.42(7) . . ?
C2_1 P1_1 C1_1 104.2(3) . . ?
C2_1 P1_1 C3_1 102.3(3) . . ?
C1_1 P1_1 C3_1 102.3(3) . . ?
C2_1 P1_1 Pt1_1 115.4(2) . . ?
C1_1 P1_1 Pt1_1 109.8(2) . . ?
C3_1 P1_1 Pt1_1 120.9(2) . . ?
C5_1 P2_1 C4_1 104.8(3) . . ?
C5_1 P2_1 C3_1 102.3(3) . . ?
C4_1 P2_1 C3_1 102.4(3) . . ?
C5_1 P2_1 Pt2_1 118.1(2) . . ?
C4_1 P2_1 Pt2_1 108.0(2) . . ?
C3_1 P2_1 Pt2_1 119.3(2) . . ?
C7_1 P3_1 C6_1 103.9(4) . . ?
C7_1 P3_1 C8_1 103.5(3) . . ?
C6_1 P3_1 C8_1 100.6(3) . . ?
C7_1 P3_1 Pt2_1 106.9(3) . . ?
C6_1 P3_1 Pt2_1 118.8(2) . . ?
C8_1 P3_1 Pt2_1 121.0(2) . . ?
C10_1 P4_1 C9_1 103.5(3) . . ?
C10_1 P4_1 C8_1 103.0(3) . . ?
C9_1 P4_1 C8_1 102.3(3) . . ?
C10_1 P4_1 Pt1_1 115.9(2) . . ?
C9_1 P4_1 Pt1_1 112.0(2) . . ?
C8_1 P4_1 Pt1_1 118.3(2) . . ?
P1_1 C1_1 H1A_1 109.5 . . ?
P1_1 C1_1 H1B_1 109.5 . . ?
H1A_1 C1_1 H1B_1 109.5 . . ?
P1_1 C1_1 H1C_1 109.5 . . ?
H1A_1 C1_1 H1C_1 109.5 . . ?
H1B_1 C1_1 H1C_1 109.5 . . ?
P1_1 C2_1 H2A_1 109.5 . . ?
P1_1 C2_1 H2B_1 109.5 . . ?
H2A_1 C2_1 H2B_1 109.5 . . ?
P1_1 C2_1 H2C_1 109.5 . . ?
H2A_1 C2_1 H2C_1 109.5 . . ?
H2B_1 C2_1 H2C_1 109.5 . . ?
P1_1 C3_1 P2_1 120.5(3) . . ?
P1_1 C3_1 H3A_1 107.2 . . ?
P2_1 C3_1 H3A_1 107.2 . . ?
P1_1 C3_1 H3AB_1 107.2 . . ?
P2_1 C3_1 H3AB_1 107.2 . . ?
H3A_1 C3_1 H3AB_1 106.8 . . ?
P2_1 C4_1 H4A_1 109.5 . . ?
P2_1 C4_1 H4B_1 109.5 . . ?
H4A_1 C4_1 H4B_1 109.5 . . ?
P2_1 C4_1 H4C_1 109.5 . . ?
H4A_1 C4_1 H4C_1 109.5 . . ?
H4B_1 C4_1 H4C_1 109.5 . . ?
P2_1 C5_1 H5A_1 109.5 . . ?
P2_1 C5_1 H5B_1 109.5 . . ?
H5A_1 C5_1 H5B_1 109.5 . . ?
P2_1 C5_1 H5C_1 109.5 . . ?
H5A_1 C5_1 H5C_1 109.5 . . ?
H5B_1 C5_1 H5C_1 109.5 . . ?
P3_1 C6_1 H6A_1 109.5 . . ?
P3_1 C6_1 H6B_1 109.5 . . ?
H6A_1 C6_1 H6B_1 109.5 . . ?
P3_1 C6_1 H6C_1 109.5 . . ?
H6A_1 C6_1 H6C_1 109.5 . . ?
H6B_1 C6_1 H6C_1 109.5 . . ?
P3_1 C7_1 H7A_1 109.5 . . ?
P3_1 C7_1 H7B_1 109.5 . . ?
H7A_1 C7_1 H7B_1 109.5 . . ?
P3_1 C7_1 H7C_1 109.5 . . ?
H7A_1 C7_1 H7C_1 109.5 . . ?
H7B_1 C7_1 H7C_1 109.5 . . ?
P3_1 C8_1 P4_1 120.3(3) . . ?
P3_1 C8_1 H8A_1 107.3 . . ?
P4_1 C8_1 H8A_1 107.3 . . ?
P3_1 C8_1 H8AB_1 107.3 . . ?
P4_1 C8_1 H8AB_1 107.3 . . ?
H8A_1 C8_1 H8AB_1 106.9 . . ?
P4_1 C9_1 H9A_1 109.5 . . ?
P4_1 C9_1 H9B_1 109.5 . . ?
H9A_1 C9_1 H9B_1 109.5 . . ?
P4_1 C9_1 H9C_1 109.5 . . ?
H9A_1 C9_1 H9C_1 109.5 . . ?
H9B_1 C9_1 H9C_1 109.5 . . ?
P4_1 C10_1 H10A_1 109.5 . . ?
P4_1 C10_1 H10B_1 109.5 . . ?
H10A_1 C10_1 H10B_1 109.5 . . ?
P4_1 C10_1 H10C_1 109.5 . . ?
H10A_1 C10_1 H10C_1 109.5 . . ?
H10B_1 C10_1 H10C_1 109.5 . . ?
C3_2 C1_2 C2_2 120.1(6) 3_676 . ?
C3_2 C1_2 H1_2 119.9 3_676 . ?
C2_2 C1_2 H1_2 119.9 . . ?
C3_2 C2_2 C1_2 119.9(6) . . ?
C3_2 C2_2 H2_2 120.0 . . ?
C1_2 C2_2 H2_2 120.0 . . ?
C2_2 C3_2 C1_2 119.9(6) . 3_676 ?
C2_2 C3_2 H3_2 120.0 . . ?
C1_2 C3_2 H3_2 120.0 3_676 . ?

loop_
_geom_bond_atom_site_label_1
_geom_bond_atom_site_label_2
_geom_bond_distance
_geom_bond_site_symmetry_2
_geom_bond_publ_flag
Pt2_1 Si1_1 2.2541(17) . ?
Pt2_1 P2_1 2.2928(16) . ?
Pt2_1 P3_1 2.3054(17) . ?
Pt2_1 Cl4_1 2.4366(16) . ?
Pt1_1 Si1_1 2.2610(17) . ?
Pt1_1 P4_1 2.2983(17) . ?
Pt1_1 P1_1 2.3006(16) . ?
Pt1_1 Cl1_1 2.4486(16) . ?
Si1_1 Cl2_1 2.129(2) . ?
Si1_1 Cl3_1 2.136(2) . ?
P1_1 C2_1 1.812(7) . ?
P1_1 C1_1 1.819(6) . ?
P1_1 C3_1 1.830(6) . ?
P2_1 C5_1 1.819(7) . ?
P2_1 C4_1 1.820(6) . ?
P2_1 C3_1 1.852(7) . ?
P3_1 C7_1 1.806(7) . ?
P3_1 C6_1 1.811(7) . ?
P3_1 C8_1 1.837(6) . ?
P4_1 C10_1 1.818(7) . ?
P4_1 C9_1 1.819(7) . ?
P4_1 C8_1 1.842(6) . ?
C1_1 H1A_1 0.9800 . ?
C1_1 H1B_1 0.9800 . ?
C1_1 H1C_1 0.9800 . ?
C2_1 H2A_1 0.9800 . ?
C2_1 H2B_1 0.9800 . ?
C2_1 H2C_1 0.9800 . ?
C3_1 H3A_1 0.9900 . ?
C3_1 H3AB_1 0.9900 . ?
C4_1 H4A_1 0.9800 . ?
C4_1 H4B_1 0.9800 . ?
C4_1 H4C_1 0.9800 . ?
C5_1 H5A_1 0.9800 . ?
C5_1 H5B_1 0.9800 . ?
C5_1 H5C_1 0.9800 . ?
C6_1 H6A_1 0.9800 . ?
C6_1 H6B_1 0.9800 . ?
C6_1 H6C_1 0.9800 . ?
C7_1 H7A_1 0.9800 . ?
C7_1 H7B_1 0.9800 . ?
C7_1 H7C_1 0.9800 . ?
C8_1 H8A_1 0.9900 . ?
C8_1 H8AB_1 0.9900 . ?
C9_1 H9A_1 0.9800 . ?
C9_1 H9B_1 0.9800 . ?
C9_1 H9C_1 0.9800 . ?
C10_1 H10A_1 0.9800 . ?
C10_1 H10B_1 0.9800 . ?
C10_1 H10C_1 0.9800 . ?
C1_2 C3_2 1.385(10) 3_676 ?
C1_2 C2_2 1.391(10) . ?
C1_2 H1_2 0.9500 . ?
C2_2 C3_2 1.382(10) . ?
C2_2 H2_2 0.9500 . ?
C3_2 H3_2 0.9500 . ?

loop_
_geom_torsion_atom_site_label_1
_geom_torsion_atom_site_label_2
_geom_torsion_atom_site_label_3
_geom_torsion_atom_site_label_4
_geom_torsion
_geom_torsion_site_symmetry_1
_geom_torsion_site_symmetry_2
_geom_torsion_site_symmetry_3
_geom_torsion_site_symmetry_4
_geom_torsion_publ_flag
C2_1 P1_1 C3_1 P2_1 165.9(4) . . . . ?
C1_1 P1_1 C3_1 P2_1 -86.3(4) . . . . ?
Pt1_1 P1_1 C3_1 P2_1 36.0(5) . . . . ?
C5_1 P2_1 C3_1 P1_1 -164.9(4) . . . . ?
C4_1 P2_1 C3_1 P1_1 86.8(4) . . . . ?
Pt2_1 P2_1 C3_1 P1_1 -32.4(5) . . . . ?
C7_1 P3_1 C8_1 P4_1 -78.2(5) . . . . ?
C6_1 P3_1 C8_1 P4_1 174.6(4) . . . . ?
Pt2_1 P3_1 C8_1 P4_1 41.4(5) . . . . ?
C10_1 P4_1 C8_1 P3_1 -159.1(4) . . . . ?
C9_1 P4_1 C8_1 P3_1 93.7(4) . . . . ?
Pt1_1 P4_1 C8_1 P3_1 -29.9(5) . . . . ?
C3_2 C1_2 C2_2 C3_2 -0.3(11) 3_676 . . . ?
C1_2 C2_2 C3_2 C1_2 0.3(11) . . . 3_676 ?
